data_4322214
loop_
_publ_author_name
'Bert D. Alleyne'
'Leonard St. Bernard'
'Hema Jaggernauth'
'Lincoln A. Hall'
'Ian Baxter'
'Andrew J. P. White'
'David J. Williams'

_publ_section_title
;
 Lanthanide Complexes of 3-Diphenylamino-4-hydroxycyclobut-3-ene-1,2-dione
 (Diphenylaminosquarate)
;
_journal_name_full 'Inorganic Chemistry'
_journal_page_first 3774
_journal_page_last 3778
_journal_paper_doi 10.1021/ic990200f
_journal_volume 38
_journal_year 1999
_chemical_formula_sum 'C64 H64 Gd2 N6 O30'
_chemical_formula_weight 1711.71
_chemical_name_systematic
; 
 ? 
;
_space_group_IT_number 2
_symmetry_cell_setting triclinic
_symmetry_space_group_name_Hall '-P 1'
_symmetry_space_group_name_H-M 'P -1'
_atom_sites_solution_hydrogens geom
_atom_sites_solution_primary direct
_atom_sites_solution_secondary difmap
_audit_creation_method SHELXL
_cell_angle_alpha 78.137(9)
_cell_angle_beta 82.334(9)
_cell_angle_gamma 88.046(9)
_cell_formula_units_Z 1
_cell_length_a 9.1961(10)
_cell_length_b 9.7555(13)
_cell_length_c 19.062(2)
_cell_measurement_reflns_used 20
_cell_measurement_temperature 203(2)
_cell_measurement_theta_max 13.24
_cell_measurement_theta_min 5.08
_cell_volume 1658.6(3)
_computing_cell_refinement 'Siemens XSCANS'
_computing_data_collection 'Siemens XSCANS'
_computing_data_reduction 'Siemens SHELXTL'
_computing_molecular_graphics 'Siemens SHELXTL'
_computing_publication_material 'Siemens SHELXTL'
_computing_structure_refinement 'SHELXL-93 (Sheldrick, 1993)'
_computing_structure_solution 'SHELXS-86 (Sheldrick, 1990)'
_diffrn_ambient_temperature 203(2)
_diffrn_measurement_device 'Siemens P4'
_diffrn_measurement_method '\w scans'
_diffrn_radiation_monochromator graphite
_diffrn_radiation_source 'fine-focus sealed tube'
_diffrn_radiation_type MoK\a
_diffrn_radiation_wavelength 0.71073
_diffrn_reflns_av_R_equivalents 0.0235
_diffrn_reflns_av_sigmaI/netI 0.0441
_diffrn_reflns_limit_h_max 10
_diffrn_reflns_limit_h_min 0
_diffrn_reflns_limit_k_max 11
_diffrn_reflns_limit_k_min -11
_diffrn_reflns_limit_l_max 22
_diffrn_reflns_limit_l_min -22
_diffrn_reflns_number 6232
_diffrn_reflns_theta_max 25.00
_diffrn_reflns_theta_min 2.13
_diffrn_standards_decay_% 3.90
_diffrn_standards_interval_count 97
_diffrn_standards_number 3
_exptl_absorpt_coefficient_mu 2.078
_exptl_absorpt_correction_T_max 0.6206
_exptl_absorpt_correction_T_min 0.5107
_exptl_absorpt_correction_type Semi-empirical
_exptl_crystal_colour 'Very pale green'
_exptl_crystal_density_diffrn 1.714
_exptl_crystal_description needles
_exptl_crystal_F_000 858
_exptl_crystal_size_max 0.43
_exptl_crystal_size_mid 0.30
_exptl_crystal_size_min 0.17
_refine_diff_density_max 0.519
_refine_diff_density_min -0.579
_refine_diff_density_rms 0.095
_refine_ls_extinction_method none
_refine_ls_goodness_of_fit_all 1.057
_refine_ls_goodness_of_fit_obs 1.078
_refine_ls_matrix_type full
_refine_ls_number_parameters 448
_refine_ls_number_reflns 5831
_refine_ls_number_restraints 12
_refine_ls_restrained_S_all 1.055
_refine_ls_restrained_S_obs 1.077
_refine_ls_R_factor_all 0.0365
_refine_ls_R_factor_obs 0.0291
_refine_ls_shift/esd_max -0.001
_refine_ls_shift/esd_mean 0.000
_refine_ls_structure_factor_coef Fsqd
_refine_ls_weighting_details 'w=1/[\s^2^(Fo^2^)+(0.0313P)^2^+0.3420P] where P=(Fo^2^+2Fc^2^)/3'
_refine_ls_weighting_scheme calc
_refine_ls_wR_factor_all 0.0678
_refine_ls_wR_factor_obs 0.0648
_reflns_number_observed 5175
_reflns_number_total 5831
_reflns_observed_criterion >2sigma(I)
_cod_data_source_file ic990200f_3.cif
_cod_data_source_block LH9713
_cod_depositor_comments
;
The following automatic conversions were performed:

'_refine_ls_weighting_scheme' value 'calc
w=1/[\s^2^(Fo^2^)+(0.0313P)^2^+0.3420P] where P=(Fo^2^+2Fc^2^)/3' was
changed to 'calc'. New tag '_refine_ls_weighting_details' was
created. The value of the new tag was set to
'w=1/[\s^2^(Fo^2^)+(0.0313P)^2^+0.3420P] where P=(Fo^2^+2Fc^2^)/3'.

Automatic conversion script
Id: cif_fix_values 3143 2015-03-26 13:38:13Z robertas 
;
_cod_original_formula_sum 'C64 H64 N6 O30 Gd2'
_cod_database_code 4322214

loop_
_symmetry_equiv_pos_as_xyz
'x, y, z'
'-x, -y, -z'

loop_
_atom_site_aniso_label
_atom_site_aniso_U_11
_atom_site_aniso_U_22
_atom_site_aniso_U_33
_atom_site_aniso_U_23
_atom_site_aniso_U_13
_atom_site_aniso_U_12
Gd 0.01116(9) 0.01635(9) 0.01308(9) -0.00472(6) -0.00225(6) -0.00011(6)
C1 0.016(2) 0.014(2) 0.019(2) -0.0035(14) -0.0013(15) 0.0001(14)
O1 0.0208(14) 0.0245(14) 0.0228(15) -0.0110(12) 0.0035(12) 0.0003(11)
C2 0.018(2) 0.014(2) 0.013(2) -0.0015(14) -0.0009(15) -0.0009(14)
O2 0.0154(14) 0.0265(14) 0.0195(14) -0.0039(11) -0.0081(11) 0.0015(11)
C3 0.017(2) 0.016(2) 0.018(2) -0.0048(14) -0.0028(15) 0.0002(14)
N3 0.017(2) 0.026(2) 0.020(2) -0.0120(14) -0.0001(13) -0.0009(13)
C4 0.016(2) 0.017(2) 0.022(2) -0.004(2) 0.000(2) -0.0001(14)
O4 0.0129(14) 0.032(2) 0.029(2) -0.0118(13) -0.0049(12) 0.0002(11)
C5 0.016(2) 0.019(2) 0.016(2) -0.0020(15) -0.0015(15) -0.0004(15)
O5 0.0182(14) 0.041(2) 0.0159(14) -0.0080(12) -0.0001(11) 0.0002(12)
C6 0.016(2) 0.021(2) 0.020(2) -0.005(2) -0.004(2) 0.0003(15)
O6 0.0162(14) 0.047(2) 0.0200(15) -0.0092(13) -0.0047(12) 0.0033(13)
C7 0.017(2) 0.021(2) 0.019(2) -0.006(2) 0.000(2) -0.001(2)
N7 0.017(2) 0.031(2) 0.014(2) -0.0076(14) 0.0000(13) -0.0032(14)
C8 0.021(2) 0.018(2) 0.019(2) -0.0038(15) -0.004(2) 0.001(2)
O8 0.0176(15) 0.044(2) 0.0210(15) -0.0099(13) -0.0076(12) 0.0015(13)
O9 0.0231(15) 0.0223(14) 0.029(2) -0.0039(12) -0.0077(13) 0.0031(12)
O10 0.027(2) 0.027(2) 0.029(2) -0.0044(12) -0.0129(13) -0.0023(12)
N11 0.019(2) 0.018(2) 0.024(2) -0.0040(13) 0.0018(14) -0.0019(13)
O12 0.027(2) 0.0195(15) 0.045(2) -0.0055(13) 0.0002(14) -0.0037(12)
O13 0.0178(14) 0.047(2) 0.022(2) -0.0139(14) 0.0026(12) -0.0102(13)
O14 0.0126(13) 0.029(2) 0.0244(15) -0.0125(12) -0.0055(11) 0.0012(11)
O15 0.0240(15) 0.0238(15) 0.024(2) -0.0110(12) 0.0060(12) -0.0071(12)
O16 0.0134(13) 0.0217(14) 0.0197(14) -0.0036(11) -0.0014(11) 0.0020(11)
C17 0.019(2) 0.026(2) 0.026(2) -0.007(2) 0.001(2) 0.000(2)
C18 0.026(2) 0.029(2) 0.031(2) -0.005(2) 0.000(2) -0.007(2)
C19 0.013(2) 0.039(2) 0.024(2) -0.009(2) 0.000(2) 0.001(2)
C20 0.018(2) 0.036(2) 0.033(2) -0.019(2) -0.005(2) 0.008(2)
C21 0.022(2) 0.025(2) 0.033(2) -0.013(2) -0.006(2) -0.003(2)
C22 0.015(2) 0.028(2) 0.014(2) -0.008(2) 0.0014(15) -0.001(2)
C23 0.023(2) 0.035(2) 0.021(2) -0.010(2) 0.000(2) -0.005(2)
C24 0.034(2) 0.043(3) 0.023(2) -0.014(2) -0.012(2) 0.004(2)
C25 0.023(2) 0.036(2) 0.040(3) -0.019(2) -0.014(2) 0.003(2)
C26 0.021(2) 0.024(2) 0.038(3) -0.008(2) -0.003(2) 0.000(2)
C27 0.019(2) 0.024(2) 0.024(2) -0.008(2) -0.002(2) 0.003(2)
C28 0.016(2) 0.023(2) 0.019(2) -0.008(2) -0.0044(15) 0.0053(15)
C29 0.024(2) 0.029(2) 0.026(2) -0.008(2) 0.000(2) -0.003(2)
C30 0.025(2) 0.035(2) 0.038(3) -0.010(2) -0.005(2) -0.010(2)
C31 0.019(2) 0.047(3) 0.036(3) -0.004(2) -0.003(2) -0.003(2)
C32 0.022(2) 0.053(3) 0.031(2) -0.018(2) 0.001(2) 0.007(2)
C33 0.024(2) 0.038(2) 0.027(2) -0.016(2) -0.002(2) 0.001(2)
C34 0.016(2) 0.029(2) 0.016(2) -0.004(2) -0.0007(15) -0.001(2)
C35 0.034(2) 0.032(2) 0.023(2) -0.004(2) -0.005(2) -0.005(2)
C36 0.036(3) 0.051(3) 0.018(2) -0.004(2) -0.007(2) 0.005(2)
C37 0.031(2) 0.050(3) 0.026(2) -0.016(2) -0.008(2) -0.001(2)
C38 0.038(3) 0.043(3) 0.034(3) -0.015(2) -0.004(2) -0.011(2)
C39 0.032(2) 0.028(2) 0.025(2) -0.005(2) -0.005(2) -0.001(2)
C40 0.018(2) 0.031(2) 0.015(2) -0.008(2) -0.001(2) 0.001(2)
O50 0.0176(15) 0.037(2) 0.028(2) -0.0072(13) -0.0040(12) 0.0018(13)
O60 0.033(2) 0.025(2) 0.035(2) -0.0065(13) -0.0110(14) 0.0008(13)

loop_
_atom_site_label
_atom_site_type_symbol
_atom_site_fract_x
_atom_site_fract_y
_atom_site_fract_z
_atom_site_U_iso_or_equiv
_atom_site_thermal_displace_type
_atom_site_occupancy
_atom_site_calc_flag
_atom_site_refinement_flags
_atom_site_disorder_group
Gd Gd 0.22982(2) 0.20201(2) 0.010727(10) 0.01322(6) Uani 1 d . .
C1 C 0.6533(4) 0.0563(4) 0.0850(2) 0.0165(7) Uani 1 d . .
O1 O 0.7051(3) 0.0045(3) 0.03312(15) 0.0224(6) Uani 1 d . .
C2 C 0.5064(4) 0.1004(4) 0.1136(2) 0.0154(7) Uani 1 d . .
O2 O 0.3801(3) 0.1053(3) 0.09556(15) 0.0201(6) Uani 1 d . .
C3 C 0.5683(4) 0.1407(4) 0.1719(2) 0.0164(7) Uani 1 d . .
N3 N 0.5077(4) 0.1915(3) 0.2296(2) 0.0199(7) Uani 1 d . .
C4 C 0.7153(4) 0.0993(4) 0.1452(2) 0.0184(8) Uani 1 d . .
O4 O 0.8387(3) 0.0987(3) 0.1637(2) 0.0235(6) Uani 1 d . .
C5 C 0.2529(4) 0.2362(4) -0.1813(2) 0.0175(8) Uani 1 d . .
O5 O 0.1939(3) 0.2396(3) -0.11976(15) 0.0248(6) Uani 1 d . .
C6 C 0.4060(4) 0.2331(4) -0.2162(2) 0.0188(8) Uani 1 d . .
O6 O 0.5274(3) 0.2282(3) -0.1936(2) 0.0273(7) Uani 1 d . .
C7 C 0.3526(4) 0.2381(4) -0.2848(2) 0.0191(8) Uani 1 d . .
N7 N 0.4157(4) 0.2433(4) -0.3532(2) 0.0202(7) Uani 1 d . .
C8 C 0.1999(4) 0.2397(4) -0.2523(2) 0.0191(8) Uani 1 d . .
O8 O 0.0807(3) 0.2458(3) -0.2747(2) 0.0268(7) Uani 1 d . .
O9 O 0.3445(3) 0.4191(3) 0.0429(2) 0.0247(6) Uani 1 d . .
O10 O 0.1931(3) 0.4579(3) -0.0368(2) 0.0268(6) Uani 1 d . .
N11 N 0.2802(4) 0.5059(3) -0.0009(2) 0.0209(7) Uani 1 d . .
O12 O 0.2991(3) 0.6337(3) -0.0098(2) 0.0310(7) Uani 1 d . .
O13 O 0.4675(3) 0.2636(3) -0.0555(2) 0.0281(7) Uani 1 d D .
H13A H 0.5428(33) 0.3084(44) -0.0445(26) 0.034 Uiso 1 d D .
H13B H 0.4949(51) 0.2473(49) -0.1002(10) 0.034 Uiso 1 d D .
O14 O -0.0268(3) 0.2074(3) -0.0094(2) 0.0209(6) Uani 1 d D .
H14A H -0.1133(23) 0.2432(43) 0.0069(23) 0.025 Uiso 1 d D .
H14B H -0.0595(46) 0.1455(35) -0.0327(21) 0.025 Uiso 1 d D .
O15 O 0.0840(3) 0.2812(3) 0.1088(2) 0.0239(6) Uani 1 d D .
H15A H 0.0145(35) 0.2301(40) 0.1401(19) 0.029 Uiso 1 d D .
H15B H 0.0833(51) 0.3707(16) 0.1143(25) 0.029 Uiso 1 d D .
O16 O 0.0932(3) -0.0029(3) 0.08890(15) 0.0185(5) Uani 1 d D .
H16A H 0.0099(25) 0.0237(43) 0.1132(20) 0.022 Uiso 1 d D .
H16B H 0.1380(42) -0.0649(34) 0.1211(18) 0.022 Uiso 1 d D .
C17 C 0.2801(2) 0.0577(2) 0.2605(2) 0.0237(9) Uani 1 d G .
H17A H 0.3331(2) -0.0235(2) 0.2533(2) 0.028 Uiso 1 calc R .
C18 C 0.1293(3) 0.0511(2) 0.2810(2) 0.0292(9) Uani 1 d G .
H18A H 0.0802(3) -0.0345(3) 0.2876(2) 0.035 Uiso 1 calc R .
C19 C 0.0509(2) 0.1711(3) 0.2917(2) 0.0252(9) Uani 1 d G .
H19A H -0.0511(2) 0.1666(4) 0.3055(2) 0.030 Uiso 1 calc R .
C20 C 0.1234(2) 0.2976(2) 0.2820(2) 0.0273(9) Uani 1 d G .
H20A H 0.0704(3) 0.3787(3) 0.2892(2) 0.033 Uiso 1 calc R .
C21 C 0.2743(3) 0.3042(2) 0.2615(2) 0.0254(9) Uani 1 d G .
H21A H 0.3233(3) 0.3898(2) 0.2549(2) 0.030 Uiso 1 calc R .
C22 C 0.3526(2) 0.1842(3) 0.25078(14) 0.0188(8) Uani 1 d G .
C23 C 0.5681(3) 0.2444(3) 0.34209(12) 0.0262(9) Uani 1 d G .
H23A H 0.4958(3) 0.1811(3) 0.36815(12) 0.031 Uiso 1 calc R .
C24 C 0.6487(3) 0.3185(3) 0.37846(10) 0.0314(10) Uani 1 d G .
H24A H 0.6310(4) 0.3052(4) 0.42911(10) 0.038 Uiso 1 calc R .
C25 C 0.7555(3) 0.4122(3) 0.33993(14) 0.0304(10) Uani 1 d G .
H25A H 0.8100(4) 0.4623(4) 0.3645(2) 0.036 Uiso 1 calc R .
C26 C 0.7817(3) 0.4318(2) 0.26503(14) 0.0271(9) Uani 1 d G .
H26A H 0.8539(3) 0.4951(3) 0.2390(2) 0.032 Uiso 1 calc R .
C27 C 0.7011(3) 0.3577(3) 0.22866(10) 0.0221(8) Uani 1 d G .
H27A H 0.7188(4) 0.3709(4) 0.17801(10) 0.027 Uiso 1 calc R .
C28 C 0.5943(3) 0.2640(3) 0.26719(12) 0.0185(8) Uani 1 d G .
C29 C 0.6362(3) 0.3707(3) -0.34624(14) 0.0261(9) Uani 1 d G .
H29A H 0.5803(3) 0.4223(3) -0.31555(14) 0.031 Uiso 1 calc R .
C30 C 0.7862(3) 0.3936(3) -0.3642(2) 0.0318(10) Uani 1 d G .
H30A H 0.8317(4) 0.4608(4) -0.3456(2) 0.038 Uiso 1 calc R .
C31 C 0.8688(2) 0.3172(3) -0.4095(2) 0.0345(11) Uani 1 d G .
H31A H 0.9702(2) 0.3328(5) -0.4216(2) 0.041 Uiso 1 calc R .
C32 C 0.8015(3) 0.2179(3) -0.4370(2) 0.0345(11) Uani 1 d G .
H32A H 0.8574(4) 0.1662(4) -0.4677(2) 0.041 Uiso 1 calc R .
C33 C 0.6516(3) 0.1949(3) -0.41906(15) 0.0285(9) Uani 1 d G .
H33A H 0.6061(4) 0.1277(4) -0.4376(2) 0.034 Uiso 1 calc R .
C34 C 0.5689(2) 0.2713(3) -0.37369(14) 0.0204(8) Uani 1 d G .
C35 C 0.3359(3) 0.2999(2) -0.47295(14) 0.0298(10) Uani 1 d G .
H35A H 0.3888(3) 0.3840(2) -0.48303(14) 0.036 Uiso 1 calc R .
C36 C 0.2620(3) 0.2640(3) -0.52554(11) 0.0354(11) Uani 1 d G .
H36A H 0.2649(5) 0.3237(4) -0.57117(13) 0.043 Uiso 1 calc R .
C37 C 0.1838(3) 0.1396(3) -0.51064(13) 0.0341(11) Uani 1 d G .
H37A H 0.1339(5) 0.1153(4) -0.5462(2) 0.041 Uiso 1 calc R .
C38 C 0.1795(3) 0.0513(3) -0.44316(15) 0.0371(11) Uani 1 d G .
H38A H 0.1267(5) -0.0328(3) -0.4331(2) 0.044 Uiso 1 calc R .
C39 C 0.2534(3) 0.0872(3) -0.39058(11) 0.0285(9) Uani 1 d G .
H39A H 0.2505(5) 0.0275(3) -0.34494(14) 0.034 Uiso 1 calc R .
C40 C 0.3316(3) 0.2116(3) -0.40547(12) 0.0209(8) Uani 1 d G .
O50 O -0.1785(3) 0.2355(3) -0.1822(2) 0.0274(6) Uani 1 d D .
H50A H -0.0997(32) 0.2477(49) -0.2162(18) 0.033 Uiso 1 d D .
H50B H -0.2633(27) 0.2426(50) -0.2014(24) 0.033 Uiso 1 d D .
O60 O 0.0606(4) 0.5422(3) 0.1332(2) 0.0304(7) Uani 1 d D .
H60A H 0.1205(42) 0.5992(41) 0.1475(26) 0.036 Uiso 1 d D .
H60B H -0.0120(37) 0.5893(44) 0.1110(24) 0.036 Uiso 1 d D .

loop_
_atom_type_symbol
_atom_type_description
_atom_type_scat_dispersion_real
_atom_type_scat_dispersion_imag
_atom_type_scat_source
C C 0.0033 0.0016 'International Tables Vol C Tables 4.2.6.8 and 6.1.1.4'
H H 0.0000 0.0000 'International Tables Vol C Tables 4.2.6.8 and 6.1.1.4'
N N 0.0061 0.0033 'International Tables Vol C Tables 4.2.6.8 and 6.1.1.4'
O O 0.0106 0.0060 'International Tables Vol C Tables 4.2.6.8 and 6.1.1.4'
Gd Gd -0.1653 3.9035 'International Tables Vol C Tables 4.2.6.8 and 6.1.1.4'

loop_
_geom_angle_atom_site_label_1
_geom_angle_atom_site_label_2
_geom_angle_atom_site_label_3
_geom_angle
_geom_angle_site_symmetry_1
_geom_angle_site_symmetry_3
_geom_angle_publ_flag
O2 Gd O1 82.30(10) . 2_655 ?
O2 Gd O15 85.10(10) . . ?
O1 Gd O15 141.27(10) 2_655 . ?
O2 Gd O13 79.00(10) . . ?
O1 Gd O13 78.95(10) 2_655 . ?
O15 Gd O13 133.91(10) . . ?
O2 Gd O14 140.70(10) . . ?
O1 Gd O14 96.49(9) 2_655 . ?
O15 Gd O14 71.42(10) . . ?
O13 Gd O14 139.63(10) . . ?
O2 Gd O16 74.31(9) . . ?
O1 Gd O16 69.58(9) 2_655 . ?
O15 Gd O16 71.77(9) . . ?
O13 Gd O16 140.83(10) . . ?
O14 Gd O16 68.67(9) . . ?
O2 Gd O10 126.10(9) . . ?
O1 Gd O10 139.33(10) 2_655 . ?
O15 Gd O10 75.94(10) . . ?
O13 Gd O10 79.28(11) . . ?
O14 Gd O10 78.94(9) . . ?
O16 Gd O10 139.85(9) . . ?
O2 Gd O5 145.08(9) . . ?
O1 Gd O5 70.49(10) 2_655 . ?
O15 Gd O5 129.81(10) . . ?
O13 Gd O5 74.72(10) . . ?
O14 Gd O5 66.15(9) . . ?
O16 Gd O5 113.88(9) . . ?
O10 Gd O5 70.83(10) . . ?
O2 Gd O9 76.11(9) . . ?
O1 Gd O9 141.91(9) 2_655 . ?
O15 Gd O9 67.81(9) . . ?
O13 Gd O9 66.45(10) . . ?
O14 Gd O9 120.02(9) . . ?
O16 Gd O9 131.21(9) . . ?
O10 Gd O9 49.99(9) . . ?
O5 Gd O9 112.68(9) . . ?
O1 C1 C2 135.7(4) . . ?
O1 C1 C4 134.5(4) . . ?
C2 C1 C4 89.8(3) . . ?
C1 O1 Gd 147.1(3) . 2_655 ?
O2 C2 C3 134.0(3) . . ?
O2 C2 C1 136.5(3) . . ?
C3 C2 C1 89.5(3) . . ?
C2 O2 Gd 146.4(2) . . ?
N3 C3 C2 132.3(3) . . ?
N3 C3 C4 135.3(4) . . ?
C2 C3 C4 92.3(3) . . ?
C3 N3 C22 120.2(3) . . ?
C3 N3 C28 121.1(3) . . ?
C22 N3 C28 118.5(3) . . ?
O4 C4 C3 136.5(4) . . ?
O4 C4 C1 135.0(4) . . ?
C3 C4 C1 88.4(3) . . ?
O5 C5 C6 135.1(4) . . ?
O5 C5 C8 135.1(4) . . ?
C6 C5 C8 89.8(3) . . ?
C5 O5 Gd 145.2(3) . . ?
O6 C6 C7 136.8(4) . . ?
O6 C6 C5 133.7(4) . . ?
C7 C6 C5 89.5(3) . . ?
N7 C7 C6 135.1(4) . . ?
N7 C7 C8 132.6(4) . . ?
C6 C7 C8 92.3(3) . . ?
C7 N7 C40 119.9(3) . . ?
C7 N7 C34 121.1(3) . . ?
C40 N7 C34 118.8(3) . . ?
O8 C8 C7 135.3(4) . . ?
O8 C8 C5 136.2(4) . . ?
C7 C8 C5 88.5(3) . . ?
N11 O9 Gd 93.9(2) . . ?
N11 O10 Gd 98.6(2) . . ?
O12 N11 O9 122.1(3) . . ?
O12 N11 O10 120.4(3) . . ?
O9 N11 O10 117.5(3) . . ?
C18 C17 C22 120.0 . . ?
C17 C18 C19 120.0 . . ?
C20 C19 C18 120.0 . . ?
C19 C20 C21 120.0 . . ?
C22 C21 C20 120.0 . . ?
C21 C22 C17 120.0 . . ?
C21 C22 N3 119.8(2) . . ?
C17 C22 N3 120.2(2) . . ?
C24 C23 C28 120.0 . . ?
C23 C24 C25 120.0 . . ?
C24 C25 C26 120.0 . . ?
C27 C26 C25 120.0 . . ?
C26 C27 C28 120.0 . . ?
C27 C28 C23 120.0 . . ?
C27 C28 N3 120.0(2) . . ?
C23 C28 N3 120.0(2) . . ?
C30 C29 C34 120.0 . . ?
C31 C30 C29 120.0 . . ?
C30 C31 C32 120.0 . . ?
C33 C32 C31 120.0 . . ?
C34 C33 C32 120.0 . . ?
C33 C34 C29 120.0 . . ?
C33 C34 N7 119.7(2) . . ?
C29 C34 N7 120.2(2) . . ?
C36 C35 C40 120.0 . . ?
C37 C36 C35 120.0 . . ?
C36 C37 C38 120.0 . . ?
C37 C38 C39 120.0 . . ?
C40 C39 C38 120.0 . . ?
C39 C40 C35 120.0 . . ?
C39 C40 N7 119.8(2) . . ?
C35 C40 N7 120.1(2) . . ?

loop_
_geom_bond_atom_site_label_1
_geom_bond_atom_site_label_2
_geom_bond_distance
_geom_bond_site_symmetry_2
_geom_bond_publ_flag
Gd O2 2.301(3) . ?
Gd O1 2.365(3) 2_655 ?
Gd O15 2.397(3) . ?
Gd O13 2.403(3) . ?
Gd O14 2.438(3) . ?
Gd O16 2.498(3) . ?
Gd O10 2.502(3) . ?
Gd O5 2.503(3) . ?
Gd O9 2.615(3) . ?
C1 O1 1.234(5) . ?
C1 C2 1.472(5) . ?
C1 C4 1.487(5) . ?
O1 Gd 2.365(3) 2_655 ?
C2 O2 1.251(5) . ?
C2 C3 1.442(5) . ?
C3 N3 1.344(5) . ?
C3 C4 1.454(5) . ?
N3 C22 1.430(4) . ?
N3 C28 1.431(4) . ?
C4 O4 1.231(5) . ?
C5 O5 1.231(5) . ?
C5 C6 1.476(5) . ?
C5 C8 1.493(5) . ?
C6 O6 1.245(5) . ?
C6 C7 1.448(5) . ?
C7 N7 1.346(5) . ?
C7 C8 1.458(5) . ?
N7 C40 1.427(4) . ?
N7 C34 1.431(4) . ?
C8 O8 1.224(5) . ?
O9 N11 1.254(4) . ?
O10 N11 1.278(4) . ?
N11 O12 1.238(4) . ?
C17 C18 1.39 . ?
C17 C22 1.39 . ?
C18 C19 1.39 . ?
C19 C20 1.39 . ?
C20 C21 1.39 . ?
C21 C22 1.39 . ?
C23 C24 1.39 . ?
C23 C28 1.39 . ?
C24 C25 1.39 . ?
C25 C26 1.39 . ?
C26 C27 1.39 . ?
C27 C28 1.39 . ?
C29 C30 1.39 . ?
C29 C34 1.39 . ?
C30 C31 1.39 . ?
C31 C32 1.39 . ?
C32 C33 1.39 . ?
C33 C34 1.39 . ?
C35 C36 1.39 . ?
C35 C40 1.39 . ?
C36 C37 1.39 . ?
C37 C38 1.39 . ?
C38 C39 1.39 . ?
C39 C40 1.39 . ?
